data_7112432
loop_
_publ_author_name
'Dutta, Saikat'
'Bu\<car, Dejan-Kre\<simir'
'Elacqua, Elizabeth'
'MacGillivray, Leonard R.'

_publ_section_title
;
 Single-crystal-to-single-crystal direct cross-linking and
 photopolymerisation of a discrete Ag(I) complex to give a 1D
 polycyclobutane coordination polymer.
;
_journal_issue 11
_journal_name_full 'Chemical communications (Cambridge, England)'
_journal_page_first 1064
_journal_page_last 1066
_journal_paper_doi 10.1039/c2cc36458a
_journal_volume 49
_journal_year 2013
_chemical_formula_moiety 'C52 H40 Ag2 Cl6 N4 O6'
_chemical_formula_sum 'C52 H40 Ag2 Cl6 N4 O6'
_chemical_formula_weight 1245.32
_space_group_IT_number 2
_symmetry_cell_setting triclinic
_symmetry_space_group_name_Hall '-P 1'
_symmetry_space_group_name_H-M 'P -1'
_atom_sites_solution_hydrogens geom
_atom_sites_solution_primary direct
_atom_sites_solution_secondary difmap
_audit_creation_date 2011-05-14T23:59:31-00:00
_audit_creation_method 'WinGX routine CIF_UPDATE'
_cell_angle_alpha 101.878(5)
_cell_angle_beta 104.271(5)
_cell_angle_gamma 98.735(5)
_cell_formula_units_Z 1
_cell_length_a 8.7777(10)
_cell_length_b 10.8623(12)
_cell_length_c 14.2447(15)
_cell_measurement_reflns_used 5491
_cell_measurement_temperature 298(2)
_cell_measurement_theta_max 27.48
_cell_measurement_theta_min 1.00
_cell_volume 1258.3(2)
_computing_cell_refinement 'HKL Scalepack (Otwinowski & Minor, 1997)'
_computing_data_collection 'Collect (Nonius BV, 1997-2000)'
_computing_data_reduction 'HKL Denzo, Scalepack (Otwinowski & Minor, 1997)'
_computing_molecular_graphics 'Mercury (Macrae, 2008)'
_computing_publication_material 'WinGX (Farrugia, 1999)'
_computing_structure_refinement 'SHELXL (Sheldrick, 2008)'
_computing_structure_solution 'SHELXS (Sheldrick, 2008)'
_diffrn_ambient_temperature 298(2)
_diffrn_detector_area_resol_mean 9
_diffrn_measured_fraction_theta_full 0.997
_diffrn_measured_fraction_theta_max 0.997
_diffrn_measurement_device_type KappaCCD
_diffrn_measurement_method 'CCD phi and omega scans'
_diffrn_radiation_monochromator graphite
_diffrn_radiation_type MoK\a
_diffrn_radiation_wavelength 0.71073
_diffrn_reflns_av_R_equivalents 0.0162
_diffrn_reflns_av_unetI/netI 0.0252
_diffrn_reflns_limit_h_max 10
_diffrn_reflns_limit_h_min -10
_diffrn_reflns_limit_k_max 12
_diffrn_reflns_limit_k_min -12
_diffrn_reflns_limit_l_max 16
_diffrn_reflns_limit_l_min -16
_diffrn_reflns_number 8265
_diffrn_reflns_theta_full 25
_diffrn_reflns_theta_max 25
_diffrn_reflns_theta_min 2.79
_exptl_absorpt_coefficient_mu 1.151
_exptl_absorpt_correction_T_max 0.8936
_exptl_absorpt_correction_T_min 0.7618
_exptl_absorpt_correction_type multi-scan
_exptl_absorpt_process_details 'HKL Scalepack (Otwinowski & Minor, 1997)'
_exptl_crystal_colour colorless
_exptl_crystal_density_diffrn 1.643
_exptl_crystal_density_method 'not measured'
_exptl_crystal_description plate
_exptl_crystal_F_000 624
_exptl_crystal_size_max 0.25
_exptl_crystal_size_mid 0.22
_exptl_crystal_size_min 0.1
_refine_diff_density_max 0.61
_refine_diff_density_min -0.588
_refine_diff_density_rms 0.051
_refine_ls_extinction_method none
_refine_ls_goodness_of_fit_ref 1.066
_refine_ls_hydrogen_treatment constr
_refine_ls_matrix_type full
_refine_ls_number_parameters 329
_refine_ls_number_reflns 4417
_refine_ls_number_restraints 6
_refine_ls_restrained_S_all 1.065
_refine_ls_R_factor_all 0.042
_refine_ls_R_factor_gt 0.0321
_refine_ls_shift/su_max 0.001
_refine_ls_shift/su_mean 0
_refine_ls_structure_factor_coef Fsqd
_refine_ls_weighting_details 'calc w=1/[\s^2^(Fo^2^)+(0.0500P)^2^+0.2700P] where P=(Fo^2^+2Fc^2^)/3'
_refine_ls_weighting_scheme calc
_refine_ls_wR_factor_gt 0.0849
_refine_ls_wR_factor_ref 0.0892
_reflns_number_gt 3623
_reflns_number_total 4417
_reflns_threshold_expression >2\s(I)
_cod_duplicate_entry 7108803
_cod_data_source_file c2cc36458a.txt
_cod_data_source_block 1
_cod_database_code 7112432

loop_
_symmetry_equiv_pos_as_xyz
'x, y, z'
'-x, -y, -z'

loop_
_atom_site_label
_atom_site_type_symbol
_atom_site_fract_x
_atom_site_fract_y
_atom_site_fract_z
_atom_site_U_iso_or_equiv
_atom_site_adp_type
_atom_site_occupancy
_atom_site_symmetry_multiplicity
_atom_site_calc_flag
_atom_site_refinement_flags
_atom_site_disorder_assembly
_atom_site_disorder_group
C1 C -0.3045(3) 0.5645(2) 0.8978(2) 0.0527(6) Uani 1 1 d . . .
C2 C -0.4574(4) 0.4923(3) 0.8523(2) 0.0631(7) Uani 1 1 d . A .
C3 C -0.5372(3) 0.5052(3) 0.7602(2) 0.0633(7) Uani 1 1 d . . .
C4 C -0.4637(3) 0.5904(2) 0.7154(2) 0.0536(6) Uani 1 1 d . A .
C5 C -0.3095(3) 0.6595(3) 0.7695(2) 0.0531(6) Uani 1 1 d . . .
C6 C -0.5385(4) 0.6119(3) 0.6183(2) 0.0625(7) Uani 1 1 d . . .
C7 C -0.6779(3) 0.5487(3) 0.5540(2) 0.0616(7) Uani 1 1 d . A .
C8 C -0.7525(3) 0.5701(3) 0.4569(2) 0.0584(7) Uani 1 1 d . . .
C9 C -0.8967(4) 0.4912(3) 0.3959(2) 0.0644(7) Uani 1 1 d . . .
C10 C -0.9692(4) 0.5100(3) 0.3042(2) 0.0735(8) Uani 1 1 d . . .
C11 C -0.8997(4) 0.6069(3) 0.2707(2) 0.0701(8) Uani 1 1 d . . .
C12 C -0.7572(5) 0.6863(4) 0.3295(3) 0.0827(10) Uani 1 1 d . . .
C13 C -0.6836(4) 0.6688(3) 0.4210(3) 0.0791(9) Uani 1 1 d . . .
C14 C 0.3427(3) 0.8259(2) 0.8842(2) 0.0537(6) Uani 1 1 d . . .
C15 C 0.5061(3) 0.8581(2) 0.8974(2) 0.0581(7) Uani 1 1 d . A .
C16 C 0.6067(3) 0.8594(3) 0.9877(2) 0.0584(7) Uani 1 1 d . . .
C17 C 0.5451(3) 0.8306(2) 1.0640(2) 0.0507(6) Uani 1 1 d . A .
C18 C 0.3782(3) 0.8000(2) 1.0418(2) 0.0514(6) Uani 1 1 d . . .
C19 C 0.6499(3) 0.8344(3) 1.1618(2) 0.0578(7) Uani 1 1 d . . .
C20 C 0.6110(3) 0.8614(3) 1.2474(2) 0.0590(7) Uani 1 1 d . A .
C21 C 0.7078(3) 0.8636(3) 1.3471(2) 0.0583(7) Uani 1 1 d . . .
C22 C 0.8444(4) 0.8138(3) 1.3646(3) 0.0709(8) Uani 1 1 d . A .
C23 C 0.9297(5) 0.8147(3) 1.4609(3) 0.0865(10) Uani 1 1 d . . .
C24 C 0.8777(5) 0.8661(4) 1.5414(3) 0.0904(11) Uani 1 1 d . A .
C25 C 0.7440(5) 0.9161(4) 1.5257(3) 0.0937(11) Uani 1 1 d . . .
C26 C 0.6593(4) 0.9159(3) 1.4298(2) 0.0783(9) Uani 1 1 d . A .
H2 H -0.5058 0.4362 0.883 0.076 Uiso 1 1 calc R . .
H3 H -0.6408 0.4568 0.7276 0.076 Uiso 1 1 calc R A .
H5 H -0.2582 0.7174 0.7414 0.064 Uiso 1 1 calc R A .
H6 H -0.4815 0.6775 0.5996 0.075 Uiso 1 1 calc R A .
H7 H -0.7351 0.4832 0.5727 0.074 Uiso 1 1 calc R . .
H9 H -0.9454 0.4242 0.4172 0.077 Uiso 1 1 calc R . .
H10 H -1.0666 0.4562 0.2647 0.088 Uiso 1 1 calc R . .
H11 H -0.9488 0.6188 0.2085 0.084 Uiso 1 1 calc R . .
H12 H -0.7097 0.7528 0.3072 0.099 Uiso 1 1 calc R . .
H13 H -0.5863 0.7233 0.4598 0.095 Uiso 1 1 calc R . .
H15 H 0.5464 0.8781 0.8465 0.07 Uiso 1 1 calc R . .
H16 H 0.7174 0.8798 0.9985 0.07 Uiso 1 1 calc R A .
H18 H 0.3342 0.7795 1.0912 0.062 Uiso 1 1 calc R A .
H19 H 0.7512 0.8167 1.1648 0.069 Uiso 1 1 calc R A .
H20 H 0.5104 0.8811 1.243 0.071 Uiso 1 1 calc R . .
H22 H 0.8801 0.7788 1.3108 0.085 Uiso 1 1 calc R . .
H23 H 1.0218 0.7808 1.4712 0.104 Uiso 1 1 calc R A .
H24 H 0.9341 0.8664 1.6059 0.108 Uiso 1 1 calc R . .
H25 H 0.7088 0.9508 1.5798 0.112 Uiso 1 1 calc R A .
H26 H 0.5684 0.9513 1.4204 0.094 Uiso 1 1 calc R . .
Ag1 Ag 0.01393(2) 0.77715(2) 0.940917(18) 0.07243(12) Uani 1 1 d . . .
Cl1 Cl -0.19848(10) 0.54884(8) 1.01309(6) 0.0763(2) Uani 1 1 d . A .
Cl2 Cl 0.20939(11) 0.82104(8) 0.77060(6) 0.0781(2) Uani 1 1 d . A .
Cl3A Cl 0.09939(9) 0.96343(7) 1.18438(7) 0.0589(3) Uani 0.940(2) 1 d PD A 1
Cl3B Cl 0.1366(15) 0.9766(13) 1.1421(11) 0.0589(3) Uani 0.060(2) 1 d PD A 2
N1 N -0.2297(2) 0.6481(2) 0.85946(16) 0.0503(5) Uani 1 1 d . A .
N2 N 0.2774(2) 0.7981(2) 0.95430(16) 0.0513(5) Uani 1 1 d . A .
O1A O 0.0504(4) 0.8295(2) 1.1311(2) 0.0958(10) Uani 0.940(2) 1 d PD A 1
O1B O 0.028(5) 0.854(3) 1.092(3) 0.0958(10) Uani 0.060(2) 1 d PD A 2
O2A O 0.2722(3) 0.9928(4) 1.2327(2) 0.1040(11) Uani 0.940(2) 1 d PD A 1
O2B O 0.239(5) 0.966(5) 1.236(3) 0.1040(11) Uani 0.060(2) 1 d PD A 2
O3A O 0.0839(6) 1.0305(4) 1.1028(3) 0.1454(15) Uani 0.940(2) 1 d PD . 1
O3B O 0.029(5) 1.059(4) 1.175(4) 0.1454(15) Uani 0.060(2) 1 d PD A 2

loop_
_atom_site_aniso_label
_atom_site_aniso_U_11
_atom_site_aniso_U_22
_atom_site_aniso_U_33
_atom_site_aniso_U_23
_atom_site_aniso_U_13
_atom_site_aniso_U_12
C1 0.0503(15) 0.0455(14) 0.0592(15) 0.0096(11) 0.0148(12) 0.0081(11)
C2 0.0586(17) 0.0564(16) 0.0705(17) 0.0207(14) 0.0177(14) -0.0038(13)
C3 0.0511(16) 0.0572(16) 0.0678(17) 0.0116(13) 0.0064(13) -0.0058(13)
C4 0.0495(15) 0.0492(15) 0.0587(15) 0.0084(12) 0.0150(12) 0.0088(12)
C5 0.0470(14) 0.0511(15) 0.0615(15) 0.0133(12) 0.0197(12) 0.0054(11)
C6 0.0564(17) 0.0620(17) 0.0656(16) 0.0177(14) 0.0142(13) 0.0059(13)
C7 0.0568(17) 0.0625(17) 0.0636(16) 0.0178(13) 0.0141(13) 0.0096(13)
C8 0.0575(16) 0.0569(16) 0.0604(15) 0.0148(13) 0.0160(13) 0.0131(13)
C9 0.0615(18) 0.0591(17) 0.0676(17) 0.0141(14) 0.0137(14) 0.0084(14)
C10 0.067(2) 0.0658(19) 0.0725(19) 0.0064(16) 0.0030(16) 0.0138(15)
C11 0.080(2) 0.072(2) 0.0620(17) 0.0215(15) 0.0156(16) 0.0304(17)
C12 0.082(2) 0.085(2) 0.084(2) 0.0388(19) 0.0180(19) 0.0128(19)
C13 0.067(2) 0.082(2) 0.079(2) 0.0315(17) 0.0046(16) -0.0014(16)
C14 0.0561(16) 0.0383(13) 0.0658(16) 0.0100(12) 0.0206(13) 0.0068(11)
C15 0.0607(17) 0.0437(14) 0.0757(18) 0.0097(13) 0.0360(15) 0.0092(12)
C16 0.0446(14) 0.0482(15) 0.085(2) 0.0107(14) 0.0286(14) 0.0104(12)
C17 0.0424(13) 0.0380(13) 0.0706(16) 0.0086(11) 0.0190(12) 0.0078(10)
C18 0.0445(14) 0.0459(14) 0.0664(16) 0.0151(12) 0.0217(12) 0.0067(11)
C19 0.0395(14) 0.0516(15) 0.0806(19) 0.0139(13) 0.0182(13) 0.0068(11)
C20 0.0413(14) 0.0539(16) 0.0811(19) 0.0154(14) 0.0181(13) 0.0096(12)
C21 0.0466(15) 0.0495(15) 0.0725(17) 0.0127(13) 0.0121(13) 0.0036(12)
C22 0.0611(19) 0.0634(18) 0.086(2) 0.0205(16) 0.0168(16) 0.0125(15)
C23 0.070(2) 0.076(2) 0.107(3) 0.027(2) 0.006(2) 0.0237(18)
C24 0.088(3) 0.085(2) 0.082(2) 0.020(2) 0.001(2) 0.011(2)
C25 0.086(3) 0.111(3) 0.074(2) 0.010(2) 0.0154(19) 0.020(2)
C26 0.0628(19) 0.089(2) 0.078(2) 0.0121(18) 0.0159(16) 0.0187(17)
Ag1 0.03994(14) 0.0903(2) 0.08352(19) 0.03405(14) 0.00981(11) 0.00023(11)
Cl1 0.0710(5) 0.0764(5) 0.0714(5) 0.0277(4) 0.0034(4) 0.0014(4)
Cl2 0.0823(5) 0.0741(5) 0.0711(5) 0.0242(4) 0.0139(4) 0.0022(4)
Cl3A 0.0521(4) 0.0638(5) 0.0640(5) 0.0137(4) 0.0252(4) 0.0113(3)
Cl3B 0.0521(4) 0.0638(5) 0.0640(5) 0.0137(4) 0.0252(4) 0.0113(3)
N1 0.0409(11) 0.0478(12) 0.0602(12) 0.0085(10) 0.0166(10) 0.0070(9)
N2 0.0404(11) 0.0459(12) 0.0670(13) 0.0149(10) 0.0174(10) 0.0034(9)
O1A 0.115(2) 0.0626(15) 0.099(2) 0.0091(13) 0.0410(18) -0.0135(14)
O1B 0.115(2) 0.0626(15) 0.099(2) 0.0091(13) 0.0410(18) -0.0135(14)
O2A 0.0582(18) 0.147(3) 0.0853(16) 0.0101(17) 0.0114(13) -0.0014(17)
O2B 0.0582(18) 0.147(3) 0.0853(16) 0.0101(17) 0.0114(13) -0.0014(17)
O3A 0.188(4) 0.150(3) 0.161(3) 0.107(3) 0.071(3) 0.092(3)
O3B 0.188(4) 0.150(3) 0.161(3) 0.107(3) 0.071(3) 0.092(3)

loop_
_atom_type_symbol
_atom_type_description
_atom_type_scat_dispersion_real
_atom_type_scat_dispersion_imag
_atom_type_scat_source
C C 0.0033 0.0016 'International Tables Vol C Tables 4.2.6.8 and 6.1.1.4'
H H 0 0 'International Tables Vol C Tables 4.2.6.8 and 6.1.1.4'
N N 0.0061 0.0033 'International Tables Vol C Tables 4.2.6.8 and 6.1.1.4'
O O 0.0106 0.006 'International Tables Vol C Tables 4.2.6.8 and 6.1.1.4'
Cl Cl 0.1484 0.1585 'International Tables Vol C Tables 4.2.6.8 and 6.1.1.4'
Ag Ag -0.8971 1.1015 'International Tables Vol C Tables 4.2.6.8 and 6.1.1.4'

loop_
_geom_angle_atom_site_label_1
_geom_angle_atom_site_label_2
_geom_angle_atom_site_label_3
_geom_angle
_geom_angle_site_symmetry_1
_geom_angle_site_symmetry_3
C1 C2 C3 118.1(3) . .
C1 C2 H2 120.9 . .
C1 N1 Ag1 123.54(18) . .
C1 N1 C5 116.9(2) . .
C2 C1 Cl1 119.5(2) . .
C2 C3 C4 120.3(3) . .
C2 C3 H3 119.8 . .
C3 C2 H2 120.9 . .
C3 C4 C6 124.6(2) . .
C4 C3 H3 119.8 . .
C4 C5 H5 117.8 . .
C4 C6 H6 116.3 . .
C5 C4 C3 116.2(3) . .
C5 C4 C6 119.2(2) . .
C5 N1 Ag1 119.48(17) . .
C6 C7 C8 127.3(3) . .
C6 C7 H7 116.3 . .
C7 C6 C4 127.3(3) . .
C7 C6 H6 116.3 . .
C8 C13 H13 119.5 . .
C8 C7 H7 116.3 . .
C8 C9 H9 119.4 . .
C9 C10 H10 119.7 . .
C9 C8 C13 117.1(3) . .
C9 C8 C7 120.3(3) . .
C10 C11 C12 119.4(3) . .
C10 C11 H11 120.3 . .
C10 C9 C8 121.2(3) . .
C10 C9 H9 119.4 . .
C11 C10 C9 120.7(3) . .
C11 C10 H10 119.7 . .
C11 C12 C13 120.6(3) . .
C11 C12 H12 119.7 . .
C12 C11 H11 120.3 . .
C12 C13 C8 121.0(3) . .
C12 C13 H13 119.5 . .
C13 C12 H12 119.7 . .
C13 C8 C7 122.6(3) . .
C14 C15 H15 121.2 . .
C14 N2 Ag1 123.65(18) . .
C14 N2 C18 117.0(2) . .
C15 C14 Cl2 119.7(2) . .
C15 C16 C17 120.7(3) . .
C15 C16 H16 119.6 . .
C16 C15 C14 117.7(3) . .
C16 C15 H15 121.2 . .
C16 C17 C19 121.8(2) . .
C17 C16 H16 119.6 . .
C17 C18 H18 118 . .
C17 C19 H19 117.7 . .
C18 C17 C16 116.3(3) . .
C18 C17 C19 121.9(2) . .
C18 N2 Ag1 118.73(16) . .
C19 C20 C21 127.5(3) . .
C19 C20 H20 116.2 . .
C20 C19 C17 124.6(3) . .
C20 C19 H19 117.7 . .
C21 C20 H20 116.2 . .
C21 C22 C23 121.3(3) . .
C21 C22 H22 119.4 . .
C21 C26 H26 119.4 . .
C22 C21 C20 123.5(3) . .
C22 C21 C26 117.4(3) . .
C22 C23 H23 120 . .
C23 C22 H22 119.4 . .
C23 C24 H24 120.2 . .
C24 C23 C22 119.9(3) . .
C24 C23 H23 120 . .
C24 C25 C26 120.6(4) . .
C24 C25 H25 119.7 . .
C25 C24 C23 119.6(4) . .
C25 C24 H24 120.2 . .
C25 C26 C21 121.2(3) . .
C25 C26 H26 119.4 . .
C26 C21 C20 119.0(3) . .
C26 C25 H25 119.7 . .
Cl3A O1A Ag1 116.67(16) . .
Cl3A O3A Ag1 139.4(2) . 2_577
Cl3B O1B Ag1 117(3) . .
N1 Ag1 O1A 109.45(8) . .
N1 Ag1 O3A 91.28(13) . 2_577
N1 C1 C2 124.2(3) . .
N1 C1 Cl1 116.36(19) . .
N1 C5 C4 124.3(2) . .
N1 C5 H5 117.8 . .
N2 Ag1 N1 143.12(8) . .
N2 Ag1 O1A 95.28(10) . .
N2 Ag1 O3A 110.68(12) . 2_577
N2 C14 C15 124.2(3) . .
N2 C14 Cl2 116.2(2) . .
N2 C18 C17 124.1(2) . .
N2 C18 H18 118 . .
O1A Cl3A O2A 108.6(2) . .
O1A Cl3A O3A 103.1(2) . .
O1B Ag1 N1 110.3(10) . .
O1B Ag1 N2 99.4(12) . .
O1B Ag1 O1A 11.6(13) . .
O1B Ag1 O3A 89.7(13) . 2_577
O1B Cl3B O2B 108.6(3) . .
O1B Cl3B O3B 103.1(3) . .
O2A Cl3A O3A 103.5(3) . .
O2B Cl3B O3B 103.5(3) . .
O3A Ag1 O1A 101.33(12) 2_577 .

loop_
_geom_bond_atom_site_label_1
_geom_bond_atom_site_label_2
_geom_bond_distance
_geom_bond_site_symmetry_2
C1 C2 1.371(4) .
C2 C3 1.372(4) .
C2 H2 0.93 .
C3 H3 0.93 .
C4 C3 1.395(4) .
C4 C6 1.460(4) .
C5 C4 1.389(4) .
C5 H5 0.93 .
C6 H6 0.93 .
C7 C6 1.319(4) .
C7 H7 0.93 .
C8 C13 1.400(4) .
C8 C7 1.458(4) .
C8 C9 1.383(4) .
C9 H9 0.93 .
C10 C9 1.375(4) .
C10 H10 0.93 .
C11 C10 1.365(5) .
C11 C12 1.367(5) .
C11 H11 0.93 .
C12 C13 1.370(5) .
C12 H12 0.93 .
C13 H13 0.93 .
C14 C15 1.379(4) .
C15 H15 0.93 .
C16 C15 1.364(4) .
C16 H16 0.93 .
C17 C16 1.396(4) .
C18 C17 1.392(4) .
C18 H18 0.93 .
C19 C17 1.457(4) .
C19 H19 0.93 .
C20 C19 1.334(4) .
C20 C21 1.458(4) .
C20 H20 0.93 .
C21 C22 1.378(4) .
C21 C26 1.390(4) .
C22 C23 1.389(5) .
C22 H22 0.93 .
C23 H23 0.93 .
C24 C23 1.381(5) .
C24 C25 1.355(5) .
C24 H24 0.93 .
C25 H25 0.93 .
C26 C25 1.384(5) .
C26 H26 0.93 .
Ag1 N1 2.254(2) .
Ag1 N2 2.245(2) .
Ag1 O3A 2.511(3) 2_577
Cl1 C1 1.733(3) .
Cl2 C14 1.733(3) .
Cl3A O1A 1.439(3) .
Cl3A O2A 1.458(3) .
Cl3A O3A 1.483(3) .
Cl3B O1B 1.440(3) .
Cl3B O2B 1.458(4) .
Cl3B O3B 1.483(4) .
N1 C1 1.324(3) .
N1 C5 1.341(3) .
N2 C14 1.331(3) .
N2 C18 1.334(3) .
O1A Ag1 2.578(3) .
O1B Ag1 2.11(5) .
O3A Ag1 2.511(3) 2_577
